data_2232193
loop_
_publ_author_name
'Srinivasan, T.'
'Suhitha, S.'
'Purushothaman, S.'
'Raghunathan, R.'
'Velmurugan, D.'

_publ_section_title
;
 3'-(4-Chlorobenzoyl)-4'-(4-chlorophenyl)-1'-methylspiro[indoline-3,2'-pyrrolidin]-2-one
;
_journal_coeditor_code BT5687
_journal_issue 11
_journal_name_full 'Acta Crystallographica Section E'
_journal_page_first o3128
_journal_paper_doi 10.1107/S1600536811044618
_journal_volume 67
_journal_year 2011
_chemical_formula_iupac 'C25 H20 Cl2 N2 O2'
_chemical_formula_moiety 'C25 H20 Cl2 N2 O2'
_chemical_formula_sum 'C25 H20 Cl2 N2 O2'
_chemical_formula_weight 451.33
_chemical_name_systematic
;
3'-(4-Chlorobenzoyl)-4'-(4-chlorophenyl)-1'-methylspiro[indoline-3,2'-
pyrrolidin]-2-one
;
_space_group_IT_number 14
_symmetry_cell_setting monoclinic
_symmetry_space_group_name_Hall '-P 2ybc'
_symmetry_space_group_name_H-M 'P 1 21/c 1'
_atom_sites_solution_hydrogens geom
_atom_sites_solution_primary direct
_atom_sites_solution_secondary difmap
_audit_creation_method SHELXL-97
_cell_angle_alpha 90.00
_cell_angle_beta 102.0370(10)
_cell_angle_gamma 90.00
_cell_formula_units_Z 4
_cell_length_a 11.4139(2)
_cell_length_b 11.6957(2)
_cell_length_c 16.5262(2)
_cell_measurement_reflns_used 5426
_cell_measurement_temperature 293(2)
_cell_measurement_theta_max 28.44
_cell_measurement_theta_min 1.82
_cell_volume 2157.63(6)
_computing_cell_refinement 'SAINT (Bruker, 2008)'
_computing_data_collection 'APEX2 (Bruker, 2008)'
_computing_data_reduction 'SAINT (Bruker, 2008)'
_computing_molecular_graphics 'ORTEP-3 (Farrugia, 1997)'
_computing_publication_material 'SHELXL97 (Sheldrick, 2008) and PLATON (Spek, 2009)'
_computing_structure_refinement 'SHELXL97 (Sheldrick, 2008)'
_computing_structure_solution 'SHELXS97 (Sheldrick, 2008)'
_diffrn_ambient_temperature 293(2)
_diffrn_measured_fraction_theta_full 0.999
_diffrn_measured_fraction_theta_max 0.999
_diffrn_measurement_device_type 'Bruker SMART APEXII area-detector'
_diffrn_measurement_method '\w and \f'
_diffrn_radiation_monochromator graphite
_diffrn_radiation_source 'fine-focus sealed tube'
_diffrn_radiation_type MoK\a
_diffrn_radiation_wavelength 0.71073
_diffrn_reflns_av_R_equivalents 0.0263
_diffrn_reflns_av_sigmaI/netI 0.0263
_diffrn_reflns_limit_h_max 13
_diffrn_reflns_limit_h_min -15
_diffrn_reflns_limit_k_max 15
_diffrn_reflns_limit_k_min -15
_diffrn_reflns_limit_l_max 22
_diffrn_reflns_limit_l_min -22
_diffrn_reflns_number 20528
_diffrn_reflns_theta_full 28.44
_diffrn_reflns_theta_max 28.44
_diffrn_reflns_theta_min 1.82
_exptl_absorpt_coefficient_mu 0.326
_exptl_absorpt_correction_type none
_exptl_crystal_colour colourless
_exptl_crystal_density_diffrn 1.389
_exptl_crystal_density_method 'not measured'
_exptl_crystal_description Block
_exptl_crystal_F_000 936
_exptl_crystal_size_max 0.20
_exptl_crystal_size_mid 0.20
_exptl_crystal_size_min 0.20
_refine_diff_density_max 0.326
_refine_diff_density_min -0.444
_refine_ls_extinction_method none
_refine_ls_goodness_of_fit_ref 1.033
_refine_ls_hydrogen_treatment mixed
_refine_ls_matrix_type full
_refine_ls_number_parameters 293
_refine_ls_number_reflns 5426
_refine_ls_number_restraints 0
_refine_ls_restrained_S_all 1.033
_refine_ls_R_factor_all 0.0633
_refine_ls_R_factor_gt 0.0405
_refine_ls_shift/su_max 0.000
_refine_ls_shift/su_mean 0.000
_refine_ls_structure_factor_coef Fsqd
_refine_ls_weighting_details 'calc w=1/[\s^2^(Fo^2^)+(0.0497P)^2^+0.5071P] where P=(Fo^2^+2Fc^2^)/3'
_refine_ls_weighting_scheme calc
_refine_ls_wR_factor_gt 0.1010
_refine_ls_wR_factor_ref 0.1142
_reflns_number_gt 3812
_reflns_number_total 5426
_reflns_threshold_expression I>2\s(I)
_cod_data_source_file bt5687.cif
_cod_data_source_block I
_cod_original_cell_volume 2157.64(6)
_cod_original_sg_symbol_H-M 'P 21/c'
_cod_database_code 2232193
_cod_database_fobs_code 2232193

loop_
_symmetry_equiv_pos_as_xyz
'x, y, z'
'-x, y+1/2, -z+1/2'
'-x, -y, -z'
'x, -y-1/2, z-1/2'

loop_
_atom_site_type_symbol
_atom_site_label
_atom_site_fract_x
_atom_site_fract_y
_atom_site_fract_z
_atom_site_U_iso_or_equiv
_atom_site_adp_type
_atom_site_calc_flag
_atom_site_refinement_flags
_atom_site_occupancy
_atom_site_symmetry_multiplicity
Cl Cl1 -0.14204(5) 0.56050(5) 0.16763(3) 0.06775(17) Uani d . 1 1
Cl Cl2 0.85262(5) 0.60950(6) 0.62529(4) 0.0862(2) Uani d . 1 1
C C9 0.11880(14) 0.73473(15) 0.50025(9) 0.0400(4) Uani d . 1 1
N N2 0.48172(13) 0.92400(12) 0.60195(9) 0.0433(3) Uani d . 1 1
C C15 0.37099(14) 0.80302(13) 0.66407(8) 0.0367(3) Uani d . 1 1
C C7 0.31713(14) 0.62491(14) 0.54566(9) 0.0394(3) Uani d . 1 1
O O2 0.34978(11) 0.96763(11) 0.48075(8) 0.0564(3) Uani d . 1 1
N N1 0.17789(11) 0.88494(12) 0.59138(8) 0.0420(3) Uani d . 1 1
C C8 0.25585(13) 0.73727(14) 0.51710(9) 0.0359(3) Uani d . 1 1
C C12 0.29245(13) 0.83649(13) 0.58229(8) 0.0350(3) Uani d . 1 1
C C20 0.05641(13) 0.69085(15) 0.41599(9) 0.0407(4) Uani d . 1 1
C C23 -0.06461(15) 0.61146(16) 0.26300(10) 0.0472(4) Uani d . 1 1
O O1 0.25970(12) 0.54417(11) 0.56163(9) 0.0602(3) Uani d . 1 1
C C4 0.45034(14) 0.61803(13) 0.55866(9) 0.0381(3) Uani d . 1 1
C C13 0.37572(14) 0.91885(14) 0.54743(9) 0.0396(3) Uani d . 1 1
C C14 0.48245(14) 0.85308(14) 0.67070(9) 0.0402(3) Uani d . 1 1
C C10 0.08849(14) 0.85794(16) 0.51710(10) 0.0457(4) Uani d . 1 1
H H10A 0.0963 0.9076 0.4715 0.055 Uiso calc R 1 1
H H10B 0.0079 0.8643 0.5270 0.055 Uiso calc R 1 1
C C5 0.51767(14) 0.68787(15) 0.51797(9) 0.0429(4) Uani d . 1 1
H H5 0.4790 0.7376 0.4771 0.052 Uiso calc R 1 1
C C25 -0.04115(14) 0.61909(16) 0.40920(10) 0.0459(4) Uani d . 1 1
H H25 -0.0664 0.5969 0.4568 0.055 Uiso calc R 1 1
C C1 0.69779(16) 0.61090(17) 0.59772(11) 0.0533(4) Uani d . 1 1
C C24 -0.10233(15) 0.57939(16) 0.33323(10) 0.0484(4) Uani d . 1 1
H H24 -0.1682 0.5315 0.3298 0.058 Uiso calc R 1 1
C C6 0.64165(15) 0.68453(17) 0.53744(11) 0.0506(4) Uani d . 1 1
H H6 0.6862 0.7316 0.5100 0.061 Uiso calc R 1 1
C C22 0.03220(16) 0.68206(19) 0.26713(10) 0.0593(5) Uani d . 1 1
H H22 0.0576 0.7029 0.2193 0.071 Uiso calc R 1 1
C C16 0.34817(17) 0.73153(15) 0.72517(9) 0.0465(4) Uani d . 1 1
H H16 0.2726 0.6999 0.7218 0.056 Uiso calc R 1 1
C C2 0.63333(18) 0.53729(17) 0.63664(11) 0.0570(5) Uani d . 1 1
H H2 0.6726 0.4854 0.6757 0.068 Uiso calc R 1 1
C C17 0.4410(2) 0.70793(18) 0.79193(10) 0.0600(5) Uani d . 1 1
H H17 0.4278 0.6597 0.8339 0.072 Uiso calc R 1 1
C C3 0.50996(17) 0.54119(15) 0.61720(10) 0.0500(4) Uani d . 1 1
H H3 0.4661 0.4918 0.6436 0.060 Uiso calc R 1 1
C C21 0.09178(16) 0.72204(18) 0.34360(10) 0.0563(5) Uani d . 1 1
H H21 0.1569 0.7708 0.3465 0.068 Uiso calc R 1 1
C C19 0.57585(17) 0.82942(18) 0.73636(10) 0.0556(5) Uani d . 1 1
H H19 0.6512 0.8619 0.7400 0.067 Uiso calc R 1 1
C C18 0.5529(2) 0.75563(19) 0.79644(11) 0.0658(6) Uani d . 1 1
H H18 0.6143 0.7376 0.8411 0.079 Uiso calc R 1 1
C C11 0.18210(18) 1.00343(17) 0.61905(12) 0.0593(5) Uani d . 1 1
H H11A 0.1973 1.0524 0.5758 0.089 Uiso calc R 1 1
H H11B 0.2450 1.0123 0.6672 0.089 Uiso calc R 1 1
H H11C 0.1068 1.0236 0.6324 0.089 Uiso calc R 1 1
H H2A 0.5428(19) 0.9548(17) 0.5892(12) 0.059(6) Uiso d . 1 1
H H8 0.2804(14) 0.7597(13) 0.4670(10) 0.037(4) Uiso d . 1 1
H H9 0.0928(14) 0.6848(14) 0.5430(10) 0.039(4) Uiso d . 1 1

loop_
_atom_site_aniso_label
_atom_site_aniso_U_11
_atom_site_aniso_U_22
_atom_site_aniso_U_33
_atom_site_aniso_U_12
_atom_site_aniso_U_13
_atom_site_aniso_U_23
Cl1 0.0563(3) 0.0957(4) 0.0465(2) -0.0108(3) 0.0000(2) -0.0216(2)
Cl2 0.0442(3) 0.1103(5) 0.0945(4) 0.0194(3) -0.0074(3) -0.0141(4)
C9 0.0320(8) 0.0555(10) 0.0323(7) -0.0082(7) 0.0064(6) 0.0019(7)
N2 0.0359(7) 0.0450(8) 0.0466(7) -0.0103(6) 0.0036(6) 0.0004(6)
C15 0.0392(8) 0.0399(8) 0.0291(6) 0.0034(7) 0.0031(6) -0.0034(6)
C7 0.0436(9) 0.0440(9) 0.0317(7) -0.0064(7) 0.0103(6) -0.0045(6)
O2 0.0453(7) 0.0658(8) 0.0553(7) -0.0057(6) 0.0045(6) 0.0267(6)
N1 0.0338(7) 0.0526(8) 0.0384(7) 0.0027(6) 0.0051(5) -0.0035(6)
C8 0.0311(7) 0.0481(9) 0.0286(6) -0.0063(6) 0.0061(6) 0.0009(6)
C12 0.0321(8) 0.0400(8) 0.0323(7) -0.0030(6) 0.0052(6) 0.0020(6)
C20 0.0323(8) 0.0534(9) 0.0351(7) -0.0051(7) 0.0042(6) 0.0016(7)
C23 0.0367(9) 0.0630(11) 0.0385(8) -0.0009(8) -0.0002(7) -0.0070(8)
O1 0.0583(8) 0.0485(7) 0.0773(9) -0.0123(6) 0.0220(7) 0.0039(6)
C4 0.0425(9) 0.0401(8) 0.0315(7) 0.0011(7) 0.0072(6) -0.0053(6)
C13 0.0355(8) 0.0408(8) 0.0416(8) -0.0027(7) 0.0057(6) 0.0040(6)
C14 0.0388(8) 0.0441(9) 0.0353(7) 0.0022(7) 0.0022(6) -0.0070(6)
C10 0.0312(8) 0.0642(11) 0.0405(8) 0.0012(7) 0.0049(6) 0.0004(7)
C5 0.0403(9) 0.0534(10) 0.0358(7) 0.0054(7) 0.0095(6) 0.0036(7)
C25 0.0345(8) 0.0643(11) 0.0385(8) -0.0076(8) 0.0069(6) 0.0054(7)
C1 0.0427(10) 0.0620(12) 0.0509(9) 0.0114(9) 0.0000(8) -0.0145(9)
C24 0.0331(8) 0.0616(11) 0.0479(9) -0.0104(8) 0.0022(7) -0.0002(8)
C6 0.0394(9) 0.0638(11) 0.0500(9) 0.0034(8) 0.0121(7) -0.0015(8)
C22 0.0511(11) 0.0909(15) 0.0356(8) -0.0186(10) 0.0085(7) 0.0009(9)
C16 0.0585(11) 0.0490(9) 0.0337(7) 0.0051(8) 0.0131(7) 0.0009(7)
C2 0.0621(12) 0.0564(11) 0.0459(9) 0.0184(9) -0.0036(8) -0.0010(8)
C17 0.0856(15) 0.0617(12) 0.0319(8) 0.0163(11) 0.0102(9) 0.0049(8)
C3 0.0617(12) 0.0435(10) 0.0450(9) 0.0041(8) 0.0115(8) 0.0025(7)
C21 0.0464(10) 0.0823(14) 0.0395(8) -0.0263(9) 0.0070(7) 0.0000(9)
C19 0.0455(10) 0.0719(13) 0.0424(9) 0.0046(9) -0.0070(7) -0.0127(9)
C18 0.0732(14) 0.0810(15) 0.0340(8) 0.0263(12) -0.0098(9) -0.0059(9)
C11 0.0514(11) 0.0609(12) 0.0614(11) 0.0097(9) 0.0019(9) -0.0120(9)

loop_
_atom_type_symbol
_atom_type_description
_atom_type_scat_dispersion_real
_atom_type_scat_dispersion_imag
_atom_type_scat_source
C C 0.0033 0.0016 'International Tables Vol C Tables 4.2.6.8 and 6.1.1.4'
H H 0.0000 0.0000 'International Tables Vol C Tables 4.2.6.8 and 6.1.1.4'
N N 0.0061 0.0033 'International Tables Vol C Tables 4.2.6.8 and 6.1.1.4'
O O 0.0106 0.0060 'International Tables Vol C Tables 4.2.6.8 and 6.1.1.4'
Cl Cl 0.1484 0.1585 'International Tables Vol C Tables 4.2.6.8 and 6.1.1.4'

loop_
_geom_angle_atom_site_label_1
_geom_angle_atom_site_label_2
_geom_angle_atom_site_label_3
_geom_angle
C20 C9 C10 114.07(14)
C20 C9 C8 116.12(12)
C10 C9 C8 102.19(13)
C20 C9 H9 107.3(9)
C10 C9 H9 108.0(9)
C8 C9 H9 108.8(9)
C13 N2 C14 111.50(14)
C13 N2 H2A 121.4(13)
C14 N2 H2A 125.7(14)
C16 C15 C14 120.67(14)
C16 C15 C12 130.26(15)
C14 C15 C12 109.01(13)
O1 C7 C4 120.57(15)
O1 C7 C8 120.56(15)
C4 C7 C8 118.76(13)
C11 N1 C10 116.21(14)
C11 N1 C12 115.43(13)
C10 N1 C12 108.29(12)
C7 C8 C9 115.29(13)
C7 C8 C12 112.65(12)
C9 C8 C12 104.67(12)
C7 C8 H8 107.7(9)
C9 C8 H8 108.6(9)
C12 C8 H8 107.7(9)
N1 C12 C15 112.69(12)
N1 C12 C13 115.44(13)
C15 C12 C13 101.46(12)
N1 C12 C8 103.88(11)
C15 C12 C8 116.32(13)
C13 C12 C8 107.41(11)
C25 C20 C21 117.66(14)
C25 C20 C9 119.82(13)
C21 C20 C9 122.51(14)
C22 C23 C24 120.99(15)
C22 C23 Cl1 120.19(13)
C24 C23 Cl1 118.82(13)
C5 C4 C3 118.53(15)
C5 C4 C7 123.30(14)
C3 C4 C7 118.11(15)
O2 C13 N2 126.58(15)
O2 C13 C12 125.09(14)
N2 C13 C12 108.29(13)
C19 C14 C15 121.57(16)
C19 C14 N2 128.82(16)
C15 C14 N2 109.59(13)
N1 C10 C9 102.32(13)
N1 C10 H10A 111.3
C9 C10 H10A 111.3
N1 C10 H10B 111.3
C9 C10 H10B 111.3
H10A C10 H10B 109.2
C6 C5 C4 120.88(15)
C6 C5 H5 119.6
C4 C5 H5 119.6
C20 C25 C24 121.60(15)
C20 C25 H25 119.2
C24 C25 H25 119.2
C6 C1 C2 121.22(17)
C6 C1 Cl2 119.63(16)
C2 C1 Cl2 119.16(15)
C23 C24 C25 119.21(15)
C23 C24 H24 120.4
C25 C24 H24 120.4
C1 C6 C5 119.13(17)
C1 C6 H6 120.4
C5 C6 H6 120.4
C23 C22 C21 119.11(16)
C23 C22 H22 120.4
C21 C22 H22 120.4
C15 C16 C17 118.25(18)
C15 C16 H16 120.9
C17 C16 H16 120.9
C1 C2 C3 119.36(17)
C1 C2 H2 120.3
C3 C2 H2 120.3
C18 C17 C16 120.42(18)
C18 C17 H17 119.8
C16 C17 H17 119.8
C2 C3 C4 120.78(17)
C2 C3 H3 119.6
C4 C3 H3 119.6
C22 C21 C20 121.43(16)
C22 C21 H21 119.3
C20 C21 H21 119.3
C18 C19 C14 117.30(18)
C18 C19 H19 121.3
C14 C19 H19 121.3
C17 C18 C19 121.72(17)
C17 C18 H18 119.1
C19 C18 H18 119.1
N1 C11 H11A 109.5
N1 C11 H11B 109.5
H11A C11 H11B 109.5
N1 C11 H11C 109.5
H11A C11 H11C 109.5
H11B C11 H11C 109.5

loop_
_geom_bond_atom_site_label_1
_geom_bond_atom_site_label_2
_geom_bond_distance
Cl1 C23 1.7433(16)
Cl2 C1 1.7306(19)
C9 C20 1.515(2)
C9 C10 1.521(2)
C9 C8 1.531(2)
C9 H9 1.007(16)
N2 C13 1.351(2)
N2 C14 1.405(2)
N2 H2A 0.85(2)
C15 C16 1.377(2)
C15 C14 1.384(2)
C15 C12 1.5093(19)
C7 O1 1.2096(19)
C7 C4 1.493(2)
C7 C8 1.517(2)
O2 C13 1.2213(19)
N1 C11 1.457(2)
N1 C10 1.458(2)
N1 C12 1.4612(19)
C8 C12 1.579(2)
C8 H8 0.964(15)
C12 C13 1.546(2)
C20 C25 1.380(2)
C20 C21 1.389(2)
C23 C22 1.370(2)
C23 C24 1.372(2)
C4 C5 1.388(2)
C4 C3 1.390(2)
C14 C19 1.381(2)
C10 H10A 0.9700
C10 H10B 0.9700
C5 C6 1.385(2)
C5 H5 0.9300
C25 C24 1.383(2)
C25 H25 0.9300
C1 C6 1.371(3)
C1 C2 1.376(3)
C24 H24 0.9300
C6 H6 0.9300
C22 C21 1.386(2)
C22 H22 0.9300
C16 C17 1.389(3)
C16 H16 0.9300
C2 C3 1.378(3)
C2 H2 0.9300
C17 C18 1.381(3)
C17 H17 0.9300
C3 H3 0.9300
C21 H21 0.9300
C19 C18 1.381(3)
C19 H19 0.9300
C18 H18 0.9300
C11 H11A 0.9600
C11 H11B 0.9600
C11 H11C 0.9600

loop_
_geom_hbond_atom_site_label_D
_geom_hbond_atom_site_label_H
_geom_hbond_atom_site_label_A
_geom_hbond_site_symmetry_A
_geom_hbond_distance_DH
_geom_hbond_distance_HA
_geom_hbond_distance_DA
_geom_hbond_angle_DHA
N2 H2A O2 3_676 0.85(2) 2.06(2) 2.876(2) 160
C24 H24 O1 3_566 0.93 2.42 3.104(2) 130

loop_
_geom_torsion_atom_site_label_1
_geom_torsion_atom_site_label_2
_geom_torsion_atom_site_label_3
_geom_torsion_atom_site_label_4
_geom_torsion
O1 C7 C8 C9 -7.3(2)
C4 C7 C8 C9 176.42(12)
O1 C7 C8 C12 112.75(16)
C4 C7 C8 C12 -63.54(16)
C20 C9 C8 C7 -83.09(17)
C10 C9 C8 C7 152.12(12)
C20 C9 C8 C12 152.59(13)
C10 C9 C8 C12 27.79(14)
C11 N1 C12 C15 77.91(17)
C10 N1 C12 C15 -149.85(13)
C11 N1 C12 C13 -38.02(18)
C10 N1 C12 C13 94.22(15)
C11 N1 C12 C8 -155.33(13)
C10 N1 C12 C8 -23.09(15)
C16 C15 C12 N1 55.4(2)
C14 C15 C12 N1 -127.39(14)
C16 C15 C12 C13 179.49(16)
C14 C15 C12 C13 -3.36(16)
C16 C15 C12 C8 -64.4(2)
C14 C15 C12 C8 112.81(14)
C7 C8 C12 N1 -130.00(12)
C9 C8 C12 N1 -4.01(14)
C7 C8 C12 C15 -5.56(17)
C9 C8 C12 C15 120.43(14)
C7 C8 C12 C13 107.23(14)
C9 C8 C12 C13 -126.78(12)
C10 C9 C20 C25 -102.97(18)
C8 C9 C20 C25 138.57(16)
C10 C9 C20 C21 75.5(2)
C8 C9 C20 C21 -42.9(2)
O1 C7 C4 C5 157.76(16)
C8 C7 C4 C5 -25.9(2)
O1 C7 C4 C3 -25.2(2)
C8 C7 C4 C3 151.11(14)
C14 N2 C13 O2 -177.25(17)
C14 N2 C13 C12 0.80(18)
N1 C12 C13 O2 -58.2(2)
C15 C12 C13 O2 179.62(16)
C8 C12 C13 O2 57.1(2)
N1 C12 C13 N2 123.69(14)
C15 C12 C13 N2 1.53(16)
C8 C12 C13 N2 -121.00(14)
C16 C15 C14 C19 3.0(2)
C12 C15 C14 C19 -174.50(15)
C16 C15 C14 N2 -178.46(14)
C12 C15 C14 N2 4.06(17)
C13 N2 C14 C19 175.32(17)
C13 N2 C14 C15 -3.10(19)
C11 N1 C10 C9 173.24(14)
C12 N1 C10 C9 41.42(15)
C20 C9 C10 N1 -167.97(12)
C8 C9 C10 N1 -41.82(14)
C3 C4 C5 C6 -2.5(2)
C7 C4 C5 C6 174.50(15)
C21 C20 C25 C24 -0.2(3)
C9 C20 C25 C24 178.42(16)
C22 C23 C24 C25 -0.1(3)
Cl1 C23 C24 C25 179.77(14)
C20 C25 C24 C23 0.5(3)
C2 C1 C6 C5 2.7(3)
Cl2 C1 C6 C5 -177.68(13)
C4 C5 C6 C1 0.1(3)
C24 C23 C22 C21 -0.5(3)
Cl1 C23 C22 C21 179.58(17)
C14 C15 C16 C17 -2.3(2)
C12 C15 C16 C17 174.61(16)
C6 C1 C2 C3 -2.9(3)
Cl2 C1 C2 C3 177.48(14)
C15 C16 C17 C18 0.2(3)
C1 C2 C3 C4 0.3(3)
C5 C4 C3 C2 2.3(2)
C7 C4 C3 C2 -174.86(15)
C23 C22 C21 C20 0.9(3)
C25 C20 C21 C22 -0.5(3)
C9 C20 C21 C22 -179.06(19)
C15 C14 C19 C18 -1.5(3)
N2 C14 C19 C18 -179.75(17)
C16 C17 C18 C19 1.3(3)
C14 C19 C18 C17 -0.6(3)
